data_4070161
loop_
_publ_author_name
'Sun, Yan'
'Zhang, Zhengxing'
'Wang, Xu'
'Li, Xiaoqing'
'Weng, Linhong'
'Zhou, Xigeng'

_publ_section_title
;
 Lanthanide-Induced Diinsertion of Isocyanates into the N&#x2212;H Bond:
 Synthesis, Structure, and Reactivity of Organolanthanides Containing
 Diureido Ligands
;
_journal_issue 21
_journal_name_full Organometallics
_journal_page_first 6320
_journal_paper_doi 10.1021/om900631j
_journal_volume 28
_journal_year 2009
_chemical_formula_sum 'C19 H16 N4 O2'
_chemical_formula_weight 332.36
_chemical_name_systematic
; 
 ? 
;
_space_group_IT_number 14
_symmetry_cell_setting monoclinic
_symmetry_space_group_name_Hall '-P 2yn'
_symmetry_space_group_name_H-M 'P 1 21/n 1'
_atom_sites_solution_hydrogens geom
_atom_sites_solution_primary direct
_atom_sites_solution_secondary difmap
_audit_creation_method SHELXL-97
_cell_angle_alpha 90.00
_cell_angle_beta 94.458(5)
_cell_angle_gamma 90.00
_cell_formula_units_Z 4
_cell_length_a 12.619(5)
_cell_length_b 8.303(3)
_cell_length_c 16.471(7)
_cell_measurement_reflns_used 1024
_cell_measurement_temperature 293(2)
_cell_measurement_theta_max 25.2135
_cell_measurement_theta_min 2.749
_cell_volume 1720.5(12)
_computing_cell_refinement 'Bruker SMART'
_computing_data_collection 'Bruker SMART'
_computing_data_reduction 'Bruker SHELXTL'
_computing_molecular_graphics 'Bruker SHELXTL'
_computing_publication_material 'Bruker SHELXTL'
_computing_structure_refinement 'SHELXL-97 (Sheldrick, 1997)'
_computing_structure_solution 'SHELXS-97 (Sheldrick, 1990)'
_diffrn_ambient_temperature 293(2)
_diffrn_measured_fraction_theta_full 0.996
_diffrn_measured_fraction_theta_max 0.996
_diffrn_measurement_device_type 'CCD area detector'
_diffrn_measurement_method 'phi and omega scans'
_diffrn_radiation_monochromator graphite
_diffrn_radiation_source 'fine-focus sealed tube'
_diffrn_radiation_type MoK\a
_diffrn_radiation_wavelength 0.71073
_diffrn_reflns_av_R_equivalents 0.0571
_diffrn_reflns_av_sigmaI/netI 0.0451
_diffrn_reflns_limit_h_max 12
_diffrn_reflns_limit_h_min -15
_diffrn_reflns_limit_k_max 9
_diffrn_reflns_limit_k_min -9
_diffrn_reflns_limit_l_max 19
_diffrn_reflns_limit_l_min -19
_diffrn_reflns_number 6875
_diffrn_reflns_theta_full 25.01
_diffrn_reflns_theta_max 25.01
_diffrn_reflns_theta_min 1.96
_exptl_absorpt_coefficient_mu 0.086
_exptl_absorpt_correction_T_max 0.9931
_exptl_absorpt_correction_T_min 0.9787
_exptl_absorpt_correction_type multi-scan
_exptl_absorpt_process_details sadabs
_exptl_crystal_colour colorless
_exptl_crystal_density_diffrn 1.283
_exptl_crystal_density_method 'not measured'
_exptl_crystal_description prism
_exptl_crystal_F_000 696
_exptl_crystal_size_max 0.25
_exptl_crystal_size_mid 0.10
_exptl_crystal_size_min 0.08
_refine_diff_density_max 0.431
_refine_diff_density_min -0.409
_refine_diff_density_rms 0.059
_refine_ls_extinction_coef 0.060(7)
_refine_ls_extinction_expression Fc^*^=kFc[1+0.001xFc^2^\l^3^/sin(2\q)]^-1/4^
_refine_ls_extinction_method SHELXL
_refine_ls_goodness_of_fit_ref 1.066
_refine_ls_hydrogen_treatment mixed
_refine_ls_matrix_type full
_refine_ls_number_parameters 233
_refine_ls_number_reflns 3015
_refine_ls_number_restraints 2
_refine_ls_restrained_S_all 1.066
_refine_ls_R_factor_all 0.0747
_refine_ls_R_factor_gt 0.0614
_refine_ls_shift/su_max 0.001
_refine_ls_shift/su_mean 0.000
_refine_ls_structure_factor_coef Fsqd
_refine_ls_weighting_details 'calc w=1/[\s^2^(Fo^2^)+(0.1220P)^2^+0.0617P] where P=(Fo^2^+2Fc^2^)/3'
_refine_ls_weighting_scheme calc
_refine_ls_wR_factor_gt 0.1725
_refine_ls_wR_factor_ref 0.1862
_reflns_number_gt 2294
_reflns_number_total 3015
_reflns_threshold_expression >2sigma(I)
_cod_data_source_file om900631j_si_002.cif
_cod_data_source_block f80617e
_cod_depositor_comments
;
The following automatic conversions were performed:

'_symmetry_cell_setting' value 'Monoclinic' changed to 'monoclinic'
according to /home/saulius/struct/CIF-dictionaries/cif_core.dic
dictionary named 'cif_core.dic' version 2.4.2 from 2011-04-26.

Automatic conversion script
Id: cif_fix_values 1715 2011-07-08 13:25:40Z adriana 
;
_cod_original_cell_volume 1720.6(12)
_cod_original_sg_symbol_H-M P2(1)/n
_cod_database_code 4070161

loop_
_symmetry_equiv_pos_as_xyz
'x, y, z'
'-x+1/2, y+1/2, -z+1/2'
'-x, -y, -z'
'x-1/2, -y-1/2, z-1/2'

loop_
_atom_site_label
_atom_site_type_symbol
_atom_site_fract_x
_atom_site_fract_y
_atom_site_fract_z
_atom_site_U_iso_or_equiv
_atom_site_adp_type
_atom_site_occupancy
_atom_site_symmetry_multiplicity
_atom_site_calc_flag
_atom_site_refinement_flags
N1 N 1.19679(16) 0.2550(3) 0.77679(14) 0.0770(6) Uani 1 1 d .
N2 N 1.01535(13) 0.1750(3) 0.75640(11) 0.0583(5) Uani 1 1 d D
H2' H 1.0385(19) 0.125(3) 0.7170(12) 0.070 Uiso 1 1 d D
N3 N 0.84611(12) 0.0978(2) 0.70102(9) 0.0480(5) Uani 1 1 d .
N4 N 0.81192(13) -0.1075(2) 0.60750(10) 0.0486(5) Uani 1 1 d D
H4' H 0.7471(14) -0.114(3) 0.6268(12) 0.058 Uiso 1 1 d D
O1 O 0.86817(11) 0.2548(2) 0.81433(9) 0.0618(5) Uani 1 1 d .
O2 O 0.97955(11) -0.0125(2) 0.63133(9) 0.0652(5) Uani 1 1 d .
C1 C 1.09579(15) 0.2553(2) 0.80577(12) 0.0486(5) Uani 1 1 d .
C2 C 1.07963(18) 0.3319(3) 0.87808(13) 0.0632(6) Uani 1 1 d .
H2 H 1.0128 0.3308 0.8983 0.076 Uiso 1 1 calc R
C3 C 1.16347(19) 0.4102(3) 0.92036(14) 0.0699(7) Uani 1 1 d .
H3 H 1.1522 0.4631 0.9687 0.084 Uiso 1 1 calc R
C4 C 1.26299(18) 0.4111(3) 0.89234(15) 0.0671(7) Uani 1 1 d .
H4 H 1.3189 0.4640 0.9213 0.081 Uiso 1 1 calc R
C5 C 1.27883(17) 0.3332(3) 0.82110(15) 0.0652(6) Uani 1 1 d .
H5 H 1.3463 0.3328 0.8021 0.078 Uiso 1 1 calc R
C6 C 0.91087(15) 0.1820(2) 0.76230(11) 0.0457(5) Uani 1 1 d .
C7 C 0.73471(15) 0.1419(2) 0.69493(12) 0.0503(5) Uani 1 1 d .
C8 C 0.66875(17) 0.0959(3) 0.75326(14) 0.0614(6) Uani 1 1 d .
H8 H 0.6949 0.0347 0.7977 0.074 Uiso 1 1 calc R
C9 C 0.56277(19) 0.1416(4) 0.74527(19) 0.0824(9) Uani 1 1 d .
H9 H 0.5173 0.1106 0.7842 0.099 Uiso 1 1 calc R
C10 C 0.5249(2) 0.2331(4) 0.6796(2) 0.0934(10) Uani 1 1 d .
H10 H 0.4538 0.2632 0.6743 0.112 Uiso 1 1 calc R
C11 C 0.5904(3) 0.2797(4) 0.6225(2) 0.0948(10) Uani 1 1 d .
H11 H 0.5641 0.3418 0.5785 0.114 Uiso 1 1 calc R
C12 C 0.69694(19) 0.2346(3) 0.62967(15) 0.0695(7) Uani 1 1 d .
H12 H 0.7422 0.2668 0.5908 0.083 Uiso 1 1 calc R
C13 C 0.88577(14) -0.0097(2) 0.64481(11) 0.0454(5) Uani 1 1 d .
C14 C 0.82847(16) -0.2219(2) 0.54536(11) 0.0485(5) Uani 1 1 d .
C15 C 0.7431(2) -0.3186(3) 0.52001(14) 0.0730(7) Uani 1 1 d .
H15 H 0.6795 -0.3088 0.5446 0.088 Uiso 1 1 calc R
C16 C 0.7515(3) -0.4295(4) 0.45837(18) 0.0920(9) Uani 1 1 d .
H16 H 0.6935 -0.4937 0.4415 0.110 Uiso 1 1 calc R
C17 C 0.8444(3) -0.4453(4) 0.42210(17) 0.0895(9) Uani 1 1 d .
H17 H 0.8500 -0.5205 0.3808 0.107 Uiso 1 1 calc R
C18 C 0.9290(2) -0.3507(3) 0.44657(16) 0.0825(8) Uani 1 1 d .
H18 H 0.9921 -0.3609 0.4215 0.099 Uiso 1 1 calc R
C19 C 0.92195(19) -0.2386(3) 0.50876(14) 0.0633(6) Uani 1 1 d .
H19 H 0.9804 -0.1752 0.5255 0.076 Uiso 1 1 calc R

loop_
_atom_site_aniso_label
_atom_site_aniso_U_11
_atom_site_aniso_U_22
_atom_site_aniso_U_33
_atom_site_aniso_U_23
_atom_site_aniso_U_13
_atom_site_aniso_U_12
N1 0.0563(13) 0.0817(15) 0.0926(15) -0.0053(11) 0.0030(11) -0.0049(10)
N2 0.0355(9) 0.0782(13) 0.0613(11) -0.0215(9) 0.0027(7) -0.0032(8)
N3 0.0333(9) 0.0559(10) 0.0544(9) -0.0101(7) 0.0012(6) 0.0007(7)
N4 0.0389(9) 0.0522(10) 0.0550(9) -0.0060(7) 0.0052(7) -0.0063(7)
O1 0.0407(8) 0.0762(11) 0.0681(9) -0.0221(8) 0.0031(7) 0.0041(7)
O2 0.0376(8) 0.0842(12) 0.0753(10) -0.0275(8) 0.0146(7) -0.0095(7)
C1 0.0362(10) 0.0522(12) 0.0563(11) -0.0006(9) -0.0035(8) -0.0007(8)
C2 0.0446(12) 0.0837(16) 0.0604(12) -0.0126(11) -0.0010(9) -0.0022(11)
C3 0.0616(15) 0.0846(17) 0.0614(13) -0.0156(11) -0.0084(11) -0.0021(12)
C4 0.0485(13) 0.0698(15) 0.0803(15) -0.0088(12) -0.0127(11) -0.0100(11)
C5 0.0387(12) 0.0713(15) 0.0848(16) -0.0091(12) -0.0005(10) -0.0095(10)
C6 0.0366(10) 0.0491(11) 0.0512(10) -0.0034(9) 0.0012(8) 0.0019(8)
C7 0.0340(10) 0.0566(12) 0.0599(11) -0.0149(9) -0.0002(8) 0.0024(8)
C8 0.0435(12) 0.0691(15) 0.0721(14) -0.0132(11) 0.0075(10) -0.0075(10)
C9 0.0430(13) 0.106(2) 0.101(2) -0.0378(16) 0.0194(13) -0.0076(13)
C10 0.0432(15) 0.128(3) 0.107(2) -0.039(2) -0.0082(15) 0.0228(15)
C11 0.0720(18) 0.116(2) 0.092(2) -0.0147(17) -0.0217(16) 0.0388(17)
C12 0.0539(14) 0.0847(17) 0.0684(14) -0.0020(12) -0.0038(11) 0.0124(12)
C13 0.0367(10) 0.0499(11) 0.0498(10) -0.0016(8) 0.0056(8) -0.0028(8)
C14 0.0543(12) 0.0425(10) 0.0478(10) 0.0024(8) -0.0004(8) -0.0003(9)
C15 0.0755(17) 0.0738(16) 0.0693(15) -0.0129(12) 0.0035(12) -0.0196(13)
C16 0.111(2) 0.0823(19) 0.0809(18) -0.0232(15) -0.0032(16) -0.0287(17)
C17 0.122(3) 0.0731(18) 0.0742(17) -0.0224(13) 0.0118(16) -0.0013(17)
C18 0.091(2) 0.0785(18) 0.0785(17) -0.0214(14) 0.0126(14) 0.0112(15)
C19 0.0621(14) 0.0626(14) 0.0660(13) -0.0097(11) 0.0106(11) 0.0027(11)

loop_
_atom_type_symbol
_atom_type_description
_atom_type_scat_dispersion_real
_atom_type_scat_dispersion_imag
_atom_type_scat_source
C C 0.0033 0.0016 'International Tables Vol C Tables 4.2.6.8 and 6.1.1.4'
H H 0.0000 0.0000 'International Tables Vol C Tables 4.2.6.8 and 6.1.1.4'
N N 0.0061 0.0033 'International Tables Vol C Tables 4.2.6.8 and 6.1.1.4'
O O 0.0106 0.0060 'International Tables Vol C Tables 4.2.6.8 and 6.1.1.4'

loop_
_geom_angle_atom_site_label_1
_geom_angle_atom_site_label_2
_geom_angle_atom_site_label_3
_geom_angle
C5 N1 C1 119.0(2)
C6 N2 C1 127.37(18)
C6 N2 H2' 118.8(17)
C1 N2 H2' 113.6(17)
C13 N3 C6 124.17(15)
C13 N3 C7 120.53(15)
C6 N3 C7 115.06(14)
C13 N4 C14 126.51(17)
C13 N4 H4' 119.4(14)
C14 N4 H4' 113.5(14)
C2 C1 N1 119.78(19)
C2 C1 N2 124.41(19)
N1 C1 N2 115.81(18)
C1 C2 C3 119.5(2)
C1 C2 H2 120.2
C3 C2 H2 120.2
C4 C3 C2 121.2(2)
C4 C3 H3 119.4
C2 C3 H3 119.4
C5 C4 C3 119.0(2)
C5 C4 H4 120.5
C3 C4 H4 120.5
C4 C5 N1 121.5(2)
C4 C5 H5 119.3
N1 C5 H5 119.3
O1 C6 N2 124.90(18)
O1 C6 N3 118.86(17)
N2 C6 N3 116.23(16)
C8 C7 C12 120.6(2)
C8 C7 N3 121.27(19)
C12 C7 N3 118.06(19)
C7 C8 C9 119.3(2)
C7 C8 H8 120.3
C9 C8 H8 120.3
C10 C9 C8 119.9(3)
C10 C9 H9 120.0
C8 C9 H9 120.0
C11 C10 C9 120.7(2)
C11 C10 H10 119.7
C9 C10 H10 119.7
C10 C11 C12 120.1(3)
C10 C11 H11 119.9
C12 C11 H11 119.9
C7 C12 C11 119.3(3)
C7 C12 H12 120.3
C11 C12 H12 120.3
O2 C13 N4 123.44(18)
O2 C13 N3 122.10(17)
N4 C13 N3 114.46(16)
C19 C14 C15 119.0(2)
C19 C14 N4 124.20(19)
C15 C14 N4 116.8(2)
C16 C15 C14 120.5(3)
C16 C15 H15 119.8
C14 C15 H15 119.8
C17 C16 C15 120.3(3)
C17 C16 H16 119.9
C15 C16 H16 119.9
C18 C17 C16 119.7(3)
C18 C17 H17 120.1
C16 C17 H17 120.1
C17 C18 C19 120.7(3)
C17 C18 H18 119.6
C19 C18 H18 119.6
C14 C19 C18 119.8(2)
C14 C19 H19 120.1
C18 C19 H19 120.1

loop_
_geom_bond_atom_site_label_1
_geom_bond_atom_site_label_2
_geom_bond_distance
N1 C5 1.381(3)
N1 C1 1.395(3)
N2 C6 1.331(3)
N2 C1 1.417(3)
N2 H2' 0.843(16)
N3 C13 1.406(3)
N3 C6 1.431(2)
N3 C7 1.449(2)
N4 C13 1.348(2)
N4 C14 1.424(3)
N4 H4' 0.902(16)
O1 C6 1.209(2)
O2 C13 1.221(2)
C1 C2 1.379(3)
C2 C3 1.383(3)
C2 H2 0.9300
C3 C4 1.371(3)
C3 H3 0.9300
C4 C5 1.368(3)
C4 H4 0.9300
C5 H5 0.9300
C7 C8 1.373(3)
C7 C12 1.377(3)
C8 C9 1.387(3)
C8 H8 0.9300
C9 C10 1.377(5)
C9 H9 0.9300
C10 C11 1.355(5)
C10 H10 0.9300
C11 C12 1.392(4)
C11 H11 0.9300
C12 H12 0.9300
C14 C19 1.373(3)
C14 C15 1.382(3)
C15 C16 1.381(4)
C15 H15 0.9300
C16 C17 1.364(4)
C16 H16 0.9300
C17 C18 1.361(4)
C17 H17 0.9300
C18 C19 1.392(3)
C18 H18 0.9300
C19 H19 0.9300

loop_
_geom_hbond_atom_site_label_D
_geom_hbond_atom_site_label_H
_geom_hbond_atom_site_label_A
_geom_hbond_distance_DH
_geom_hbond_distance_HA
_geom_hbond_distance_DA
_geom_hbond_angle_DHA
_geom_hbond_site_symmetry_A
N2 H2' O2 0.843(16) 1.92(2) 2.594(2) 136(2) .
N4 H4' O1 0.902(16) 2.111(18) 2.930(2) 150.5(19) 2_646

loop_
_cod_related_entry_id
_cod_related_entry_database
_cod_related_entry_code
1 ChemSpider 30659754
